data_7156761
loop_
_publ_author_name
'Albrecht, Anna'
'Bojanowski, Jan'
'Kot, Adrianna'
'Siero\'n, Les\/law'

_publ_section_title
;
 Decarboxylative, trienamine mediated cycloaddition for the synthesis of
 3,4-dihydrocoumarin derivatives.
;
_journal_issue 17
_journal_name_full 'Organic &amp; biomolecular chemistry'
_journal_page_first 4238
_journal_page_last 4242
_journal_paper_doi 10.1039/c9ob00386j
_journal_volume 17
_journal_year 2019
_chemical_absolute_configuration ad
_chemical_formula_moiety 'C16 H16 O3'
_chemical_formula_sum 'C16 H16 O3'
_chemical_formula_weight 256.29
_chemical_name_systematic
;
2-((6aR,7R,10aS)-2-Methyl-6-oxo-6a,7,10,10a-tetrahydro-6H-benzo[c]chromen-7-yl)acetaldehyde
;
_space_group_IT_number 4
_space_group_name_Hall 'P 2yb'
_space_group_name_H-M_alt 'P 1 21 1'
_symmetry_cell_setting monoclinic
_symmetry_Int_Tables_number 4
_symmetry_space_group_name_Hall 'P 2yb'
_symmetry_space_group_name_H-M 'P 1 21 1'
_atom_sites_solution_hydrogens difmap
_audit_update_record
;
2019-03-11 deposited with the CCDC.    2019-03-28 downloaded from the CCDC.
;
_cell_angle_alpha 90
_cell_angle_beta 105.546(1)
_cell_angle_gamma 90
_cell_formula_units_Z 2
_cell_length_a 8.5399(1)
_cell_length_b 7.2817(1)
_cell_length_c 10.6201(1)
_cell_measurement_reflns_used 15038
_cell_measurement_temperature 100
_cell_measurement_theta_max 78.893
_cell_measurement_theta_min 4.303
_cell_volume 636.250(13)
_diffrn_ambient_environment N~2~
_diffrn_ambient_temperature 100.0(1)
_diffrn_detector 'CCD plate'
_diffrn_detector_area_resol_mean 5.8140
_diffrn_detector_type 'Pilatus 300K'
_diffrn_measured_fraction_theta_full 0.993
_diffrn_measured_fraction_theta_max 0.993
_diffrn_measurement_device 'four-circle diffractometer'
_diffrn_measurement_device_type 'XtaLAB Synergy, Dualflex, Pilatus 300K'
_diffrn_measurement_method '\w scans'
_diffrn_radiation_monochromator mirror
_diffrn_radiation_probe x-ray
_diffrn_radiation_type 'Cu K\a'
_diffrn_radiation_wavelength 1.54184
_diffrn_reflns_av_R_equivalents 0.0160
_diffrn_reflns_av_unetI/netI 0.0076
_diffrn_reflns_Laue_measured_fraction_full 0.993
_diffrn_reflns_Laue_measured_fraction_max 0.993
_diffrn_reflns_limit_h_max 10
_diffrn_reflns_limit_h_min -10
_diffrn_reflns_limit_k_max 8
_diffrn_reflns_limit_k_min -8
_diffrn_reflns_limit_l_max 12
_diffrn_reflns_limit_l_min -12
_diffrn_reflns_number 15530
_diffrn_reflns_point_group_measured_fraction_full 0.994
_diffrn_reflns_point_group_measured_fraction_max 0.994
_diffrn_reflns_theta_full 66.59
_diffrn_reflns_theta_max 66.59
_diffrn_reflns_theta_min 4.32
_diffrn_source 'micro-focus sealed X-ray tube'
_diffrn_source_type 'PhotonJet (Cu) X-ray Source'
_exptl_absorpt_coefficient_mu 0.742
_exptl_absorpt_correction_T_max 1.000
_exptl_absorpt_correction_T_min 0.408
_exptl_absorpt_correction_type gaussian
_exptl_absorpt_process_details
;
CrysAlisPro 1.171.40.43a (Rigaku Oxford Diffraction, 2019)
Numerical absorption correction based on gaussian integration over
            a multifaceted crystal model
Empirical absorption correction using spherical harmonics,
 implemented in SCALE3 ABSPACK scaling algorithm.
;
_exptl_crystal_colour Colourless
_exptl_crystal_density_diffrn 1.338
_exptl_crystal_density_method 'Not Measured'
_exptl_crystal_description Prism
_exptl_crystal_F_000 272
_exptl_crystal_size_max 0.54
_exptl_crystal_size_mid 0.44
_exptl_crystal_size_min 0.26
_refine_diff_density_max 0.147
_refine_diff_density_min -0.116
_refine_diff_density_rms 0.026
_refine_ls_abs_structure_details
;
 Flack x determined using 1020 quotients [(I+)-(I-)]/[(I+)+(I-)]
 (Parsons, Flack and Wagner, Acta Cryst. B69 (2013) 249-259).
;
_refine_ls_abs_structure_Flack 0.05(3)
_refine_ls_extinction_coef 0.029(2)
_refine_ls_extinction_expression Fc^*^=kFc[1+0.001xFc^2^\l^3^/sin(2\q)]^-1/4^
_refine_ls_extinction_method 'shelxl-2018/3 (sheldrick 2018)'
_refine_ls_goodness_of_fit_ref 1.054
_refine_ls_hydrogen_treatment constr
_refine_ls_matrix_type full
_refine_ls_number_parameters 174
_refine_ls_number_reflns 2246
_refine_ls_number_restraints 1
_refine_ls_restrained_S_all 1.054
_refine_ls_R_factor_all 0.0218
_refine_ls_R_factor_gt 0.0217
_refine_ls_shift/su_max 0.000
_refine_ls_shift/su_mean 0.000
_refine_ls_structure_factor_coef Fsqd
_refine_ls_weighting_details 'w=1/[\s^2^(Fo^2^)+(0.0269P)^2^+0.1418P] where P=(Fo^2^+2Fc^2^)/3'
_refine_ls_weighting_scheme calc
_refine_ls_wR_factor_gt 0.0556
_refine_ls_wR_factor_ref 0.0556
_reflns_Friedel_coverage 0.844
_reflns_Friedel_fraction_full 0.995
_reflns_Friedel_fraction_max 0.995
_reflns_number_gt 2241
_reflns_number_total 2246
_reflns_threshold_expression 'I > 2\s(I)'
_cod_data_source_file c9ob00386j2.cif
_cod_data_source_block AK41
_cod_depositor_comments 'Adding full bibliography for 7156760--7156761.cif.'
_cod_original_sg_symbol_H-M 'P 21'
_cod_database_code 7156761
_exptl_absorpt_empirical_details
;
Empirical correction (ABSPACK) includes:
- Absorption correction using spherical harmonics
- Frame scaling
- Detector area scaling
;

loop_
_space_group_symop_id
_space_group_symop_operation_xyz
1 x,y,z
2 -x,1/2+y,-z

loop_
_atom_site_aniso_label
_atom_site_aniso_U_11
_atom_site_aniso_U_22
_atom_site_aniso_U_33
_atom_site_aniso_U_23
_atom_site_aniso_U_13
_atom_site_aniso_U_12
O1 0.0256(7) 0.0308(8) 0.0416(8) -0.0138(6) 0.0062(6) 0.0019(6)
O2 0.0220(6) 0.0207(6) 0.0200(6) 0.0030(5) 0.0076(4) -0.0006(5)
O3 0.0205(6) 0.0251(6) 0.0270(6) 0.0016(5) 0.0085(5) -0.0007(5)
C1 0.0205(8) 0.0269(10) 0.0225(8) -0.0022(7) 0.0045(6) -0.0029(7)
C2 0.0206(9) 0.0206(9) 0.0185(8) 0.0010(7) 0.0041(7) 0.0015(7)
C3 0.0188(8) 0.0190(8) 0.0166(8) -0.0004(7) 0.0057(6) -0.0006(7)
C4 0.0218(8) 0.0168(8) 0.0218(8) 0.0038(6) 0.0078(7) 0.0019(6)
C5 0.0236(8) 0.0152(8) 0.0242(8) -0.0009(7) 0.0085(7) -0.0005(7)
C6 0.0235(8) 0.0174(8) 0.0178(8) -0.0015(6) 0.0050(6) -0.0022(7)
C7 0.0187(8) 0.0163(8) 0.0174(8) 0.0002(6) 0.0057(6) -0.0011(6)
C8 0.0206(8) 0.0139(7) 0.0179(7) -0.0007(6) 0.0055(6) 0.0002(6)
C9 0.0220(8) 0.0145(8) 0.0180(8) -0.0021(6) 0.0044(6) -0.0037(6)
C10 0.0222(8) 0.0173(8) 0.0165(7) -0.0033(6) 0.0060(6) -0.0014(6)
C11 0.0247(8) 0.0152(8) 0.0133(7) -0.0029(6) 0.0042(6) -0.0012(7)
C12 0.0241(8) 0.0177(8) 0.0163(7) -0.0028(6) 0.0058(6) -0.0025(7)
C13 0.0262(9) 0.0193(9) 0.0153(8) -0.0034(7) 0.0027(7) 0.0003(7)
C14 0.0330(10) 0.0188(9) 0.0155(8) 0.0023(7) 0.0040(7) 0.0019(7)
C15 0.0304(10) 0.0192(9) 0.0181(8) -0.0001(7) 0.0085(7) -0.0036(7)
C16 0.0276(9) 0.0235(9) 0.0212(8) 0.0001(7) 0.0015(7) 0.0023(8)

loop_
_atom_site_label
_atom_site_type_symbol
_atom_site_thermal_displace_type
_atom_site_fract_x
_atom_site_fract_y
_atom_site_fract_z
_atom_site_occupancy
_atom_site_U_iso_or_equiv
_atom_site_calc_flag
_atom_site_refinement_flags
O1 O Uani 0.82302(16) 0.71976(19) 0.67265(14) 1.000 0.0332(4) d .
O2 O Uani 0.69339(14) 0.66669(16) 0.21030(11) 1.000 0.0205(3) d .
O3 O Uani 0.90368(13) 0.51256(18) 0.32601(11) 1.000 0.0238(3) d .
C1 C Uani 0.9322(2) 0.6157(3) 0.67270(16) 1.000 0.0235(5) d .
C2 C Uani 0.9129(2) 0.4354(2) 0.60265(16) 1.000 0.0201(5) d .
C3 C Uani 0.73909(19) 0.3902(2) 0.52308(15) 1.000 0.0180(5) d .
C4 C Uani 0.7280(2) 0.1928(2) 0.47651(16) 1.000 0.0198(5) d .
C5 C Uani 0.63342(19) 0.1366(2) 0.36272(16) 1.000 0.0206(5) d .
C6 C Uani 0.5239(2) 0.2617(2) 0.26507(16) 1.000 0.0197(5) d .
C7 C Uani 0.4991(2) 0.4461(2) 0.32744(15) 1.000 0.0173(5) d .
C8 C Uani 0.66400(19) 0.5217(2) 0.40976(16) 1.000 0.0174(4) d .
C9 C Uani 0.7669(2) 0.5605(2) 0.31709(16) 1.000 0.0184(5) d .
C10 C Uani 0.5249(2) 0.6975(2) 0.17636(16) 1.000 0.0185(4) d .
C11 C Uani 0.4225(2) 0.5888(2) 0.22711(15) 1.000 0.0179(4) d .
C12 C Uani 0.2558(2) 0.6209(2) 0.18326(15) 1.000 0.0193(4) d .
C13 C Uani 0.1919(2) 0.7579(2) 0.09149(16) 1.000 0.0208(5) d .
C14 C Uani 0.2999(2) 0.8635(2) 0.04385(16) 1.000 0.0229(5) d .
C15 C Uani 0.4663(2) 0.8345(2) 0.08580(17) 1.000 0.0222(5) d .
C16 C Uani 0.0112(2) 0.7915(3) 0.04533(17) 1.000 0.0251(5) d .
H1 H Uiso 1.03870 0.65050 0.72075 1.000 0.0280 c RU
H2 H Uiso 0.64284 0.64138 0.44839 1.000 0.0210 c RU
H2A H Uiso 0.98430 0.43472 0.54299 1.000 0.0240 c RU
H2B H Uiso 0.95095 0.33670 0.66782 1.000 0.0240 c RU
H3 H Uiso 0.66970 0.39905 0.58520 1.000 0.0220 c RU
H4 H Uiso 0.79276 0.10371 0.53235 1.000 0.0240 c RU
H5 H Uiso 0.63495 0.00990 0.34163 1.000 0.0250 c RU
H6A H Uiso 0.57201 0.28405 0.19139 1.000 0.0240 c RU
H6B H Uiso 0.41720 0.20142 0.22981 1.000 0.0240 c RU
H7 H Uiso 0.42685 0.42588 0.38630 1.000 0.0210 c RU
H12 H Uiso 0.18375 0.54785 0.21652 1.000 0.0230 c RU
H14 H Uiso 0.25854 0.95717 -0.01850 1.000 0.0280 c RU
H15 H Uiso 0.53878 0.90746 0.05292 1.000 0.0270 c RU
H16A H Uiso -0.01213 0.91868 0.06442 1.000 0.0380 c RU
H16B H Uiso -0.04511 0.70762 0.09067 1.000 0.0380 c RU
H16C H Uiso -0.02646 0.76998 -0.04908 1.000 0.0380 c RU

loop_
_atom_type_symbol
_atom_type_description
_atom_type_scat_dispersion_real
_atom_type_scat_dispersion_imag
_atom_type_scat_source
C C 0.0181 0.0091 ' International Tables Vol C Tables 4.2.6.8 and 6.1.1.4'
H H 0.0000 0.0000 ' International Tables Vol C Tables 4.2.6.8 and 6.1.1.4'
O O 0.0492 0.0322 ' International Tables Vol C Tables 4.2.6.8 and 6.1.1.4'

loop_
_geom_angle_atom_site_label_1
_geom_angle_atom_site_label_2
_geom_angle_atom_site_label_3
_geom_angle
C9 O2 C10 120.70(13)
O1 C1 C2 124.83(17)
C1 C2 C3 115.06(14)
C2 C3 C4 110.49(13)
C2 C3 C8 115.89(13)
C4 C3 C8 111.04(13)
C3 C4 C5 124.06(14)
C4 C5 C6 123.80(14)
C5 C6 C7 111.36(13)
C6 C7 C8 110.18(14)
C6 C7 C11 112.44(13)
C8 C7 C11 108.14(12)
C3 C8 C7 110.28(12)
C3 C8 C9 115.65(14)
C7 C8 C9 107.38(13)
O2 C9 O3 116.63(15)
O2 C9 C8 115.15(14)
O3 C9 C8 128.22(15)
O2 C10 C11 121.13(14)
O2 C10 C15 116.65(15)
C11 C10 C15 122.15(16)
C7 C11 C10 117.89(15)
C7 C11 C12 124.26(15)
C10 C11 C12 117.84(14)
C11 C12 C13 121.67(15)
C12 C13 C14 118.23(16)
C12 C13 C16 121.06(15)
C14 C13 C16 120.71(15)
C13 C14 C15 121.30(15)
C10 C15 C14 118.81(15)
O1 C1 H1 118.00
C2 C1 H1 118.00
C1 C2 H2A 109.00
C1 C2 H2B 109.00
C3 C2 H2A 109.00
C3 C2 H2B 108.00
H2A C2 H2B 107.00
C2 C3 H3 106.00
C4 C3 H3 106.00
C8 C3 H3 106.00
C3 C4 H4 118.00
C5 C4 H4 118.00
C4 C5 H5 118.00
C6 C5 H5 118.00
C5 C6 H6A 109.00
C5 C6 H6B 109.00
C7 C6 H6A 109.00
C7 C6 H6B 109.00
H6A C6 H6B 108.00
C6 C7 H7 109.00
C8 C7 H7 109.00
C11 C7 H7 109.00
C3 C8 H2 108.00
C7 C8 H2 108.00
C9 C8 H2 108.00
C11 C12 H12 119.00
C13 C12 H12 119.00
C13 C14 H14 119.00
C15 C14 H14 119.00
C10 C15 H15 121.00
C14 C15 H15 121.00
C13 C16 H16A 109.00
C13 C16 H16B 109.00
C13 C16 H16C 109.00
H16A C16 H16B 109.00
H16A C16 H16C 109.00
H16B C16 H16C 109.00

loop_
_geom_bond_atom_site_label_1
_geom_bond_atom_site_label_2
_geom_bond_distance
O1 C1 1.201(2)
O2 C9 1.377(2)
O2 C10 1.405(2)
O3 C9 1.198(2)
C1 C2 1.496(3)
C2 C3 1.534(2)
C3 C4 1.515(2)
C3 C8 1.537(2)
C4 C5 1.326(2)
C5 C6 1.503(2)
C6 C7 1.537(2)
C7 C8 1.546(2)
C7 C11 1.506(2)
C8 C9 1.511(2)
C10 C11 1.391(2)
C10 C15 1.383(2)
C11 C12 1.394(2)
C12 C13 1.399(2)
C13 C14 1.396(2)
C13 C16 1.509(2)
C14 C15 1.387(2)
C1 H1 0.9500
C2 H2A 0.9900
C2 H2B 0.9900
C3 H3 1.0000
C4 H4 0.9500
C5 H5 0.9500
C6 H6A 0.9900
C6 H6B 0.9900
C7 H7 1.0000
C8 H2 1.0000
C12 H12 0.9500
C14 H14 0.9500
C15 H15 0.9500
C16 H16A 0.9800
C16 H16B 0.9800
C16 H16C 0.9800

loop_
_geom_torsion_atom_site_label_1
_geom_torsion_atom_site_label_2
_geom_torsion_atom_site_label_3
_geom_torsion_atom_site_label_4
_geom_torsion
C10 O2 C9 O3 166.65(14)
C10 O2 C9 C8 -14.23(19)
C9 O2 C10 C11 -16.0(2)
C9 O2 C10 C15 167.01(14)
O1 C1 C2 C3 2.0(3)
C1 C2 C3 C4 -170.00(14)
C1 C2 C3 C8 62.60(19)
C4 C3 C8 C7 45.41(18)
C4 C3 C8 C9 -76.65(17)
C2 C3 C8 C7 172.54(13)
C2 C3 C4 C5 -144.99(17)
C8 C3 C4 C5 -15.0(2)
C2 C3 C8 C9 50.48(18)
C3 C4 C5 C6 -0.3(3)
C4 C5 C6 C7 -15.8(2)
C5 C6 C7 C11 167.01(14)
C5 C6 C7 C8 46.30(18)
C6 C7 C8 C9 64.07(15)
C11 C7 C8 C3 174.00(13)
C11 C7 C8 C9 -59.19(16)
C6 C7 C11 C10 -88.46(18)
C6 C7 C8 C3 -62.75(16)
C6 C7 C11 C12 92.55(19)
C8 C7 C11 C10 33.41(19)
C8 C7 C11 C12 -145.57(15)
C3 C8 C9 O3 -5.9(2)
C7 C8 C9 O2 51.50(16)
C7 C8 C9 O3 -129.50(17)
C3 C8 C9 O2 175.09(13)
O2 C10 C11 C7 4.5(2)
O2 C10 C11 C12 -176.44(14)
C15 C10 C11 C7 -178.70(14)
C15 C10 C11 C12 0.4(2)
O2 C10 C15 C14 176.57(14)
C11 C10 C15 C14 -0.4(2)
C7 C11 C12 C13 178.80(14)
C10 C11 C12 C13 -0.2(2)
C11 C12 C13 C14 0.0(2)
C11 C12 C13 C16 -179.77(15)
C12 C13 C14 C15 0.0(2)
C16 C13 C14 C15 179.77(16)
C13 C14 C15 C10 0.2(2)
